data_4135023
loop_
_publ_author_name
'Zatsepin, Pavel'
'Lee, Eunji'
'Gu, Jun'
'Gau, Michael R.'
'Carroll, Patrick J.'
'Baik, Mu-Hyun'
'Mindiola, Daniel J.'

_publ_section_title
;
 Tebbe-like and Phosphonioalkylidene and -alkylidyne Complexes of
 Scandium.
;
_journal_name_full 'Journal of the American Chemical Society'
_journal_paper_doi 10.1021/jacs.0c02742
_journal_year 2020
_chemical_formula_moiety 'C48 H64 Al N P3 Sc, 0.25(C7 H8), 0.25(C5 H12)'
_chemical_formula_sum 'C51 H69 Al N P3 Sc'
_chemical_formula_weight 860.92
_space_group_crystal_system monoclinic
_space_group_IT_number 14
_space_group_name_Hall '-P 2yn'
_space_group_name_H-M_alt 'P 1 21/n 1'
_atom_sites_solution_hydrogens mixed
_atom_sites_solution_primary dual
_audit_creation_date 2019-09-03
_audit_creation_method
;
Olex2 1.2
(compiled 2018.05.29 svn.r3508 for OlexSys, GUI svn.r5506)
;
_cell_angle_alpha 90
_cell_angle_beta 97.6830(10)
_cell_angle_gamma 90
_cell_formula_units_Z 8
_cell_length_a 16.6374(7)
_cell_length_b 17.6783(7)
_cell_length_c 33.7373(14)
_cell_measurement_reflns_used 9708
_cell_measurement_temperature 100
_cell_measurement_theta_max 27.472
_cell_measurement_theta_min 2.604
_cell_volume 9833.8(7)
_computing_cell_refinement 'SAINT V8.38A (2016)'
_computing_data_collection 'Bruker APEX3 v2018.7-2'
_computing_data_reduction 'SAINT V8.38A (2016)'
_computing_molecular_graphics 'ORTEP-3 (Farrugia, 2012)'
_computing_publication_material 'Olex2 (Dolomanov et al., 2009)'
_computing_structure_refinement 'ShelXL (Sheldrick, 2015)'
_computing_structure_solution 'ShelXT (Sheldrick, 2015)'
_diffrn_ambient_temperature 100
_diffrn_measured_fraction_theta_full 0.999
_diffrn_measured_fraction_theta_max 0.998
_diffrn_measurement_device 'CMOS area detector'
_diffrn_measurement_device_type 'Bruker D8QUEST'
_diffrn_measurement_method '\w and \f scans'
_diffrn_radiation_monochromator graphite
_diffrn_radiation_type MoK\a
_diffrn_radiation_wavelength 0.71073
_diffrn_reflns_av_R_equivalents 0.0721
_diffrn_reflns_av_unetI/netI 0.0362
_diffrn_reflns_Laue_measured_fraction_full 0.999
_diffrn_reflns_Laue_measured_fraction_max 0.998
_diffrn_reflns_limit_h_max 21
_diffrn_reflns_limit_h_min -21
_diffrn_reflns_limit_k_max 22
_diffrn_reflns_limit_k_min -23
_diffrn_reflns_limit_l_max 43
_diffrn_reflns_limit_l_min -43
_diffrn_reflns_number 283447
_diffrn_reflns_point_group_measured_fraction_full 0.999
_diffrn_reflns_point_group_measured_fraction_max 0.998
_diffrn_reflns_theta_full 25.242
_diffrn_reflns_theta_max 27.569
_diffrn_reflns_theta_min 2.605
_diffrn_source 'sealed tube'
_exptl_absorpt_coefficient_mu 0.298
_exptl_absorpt_correction_T_max 0.7456
_exptl_absorpt_correction_T_min 0.6996
_exptl_absorpt_correction_type multi-scan
_exptl_absorpt_process_details 'SADABS v2014/5'
_exptl_crystal_colour yellow
_exptl_crystal_density_diffrn 1.163
_exptl_crystal_description bar
_exptl_crystal_F_000 3688
_exptl_crystal_size_max 0.48
_exptl_crystal_size_mid 0.16
_exptl_crystal_size_min 0.08
_refine_diff_density_max 0.453
_refine_diff_density_min -0.447
_refine_diff_density_rms 0.064
_refine_ls_extinction_method none
_refine_ls_goodness_of_fit_ref 1.115
_refine_ls_hydrogen_treatment mixed
_refine_ls_matrix_type full
_refine_ls_number_parameters 1260
_refine_ls_number_reflns 22702
_refine_ls_number_restraints 498
_refine_ls_restrained_S_all 1.107
_refine_ls_R_factor_all 0.0736
_refine_ls_R_factor_gt 0.0530
_refine_ls_shift/su_max 0.002
_refine_ls_shift/su_mean 0.000
_refine_ls_structure_factor_coef Fsqd
_refine_ls_weighting_details 'w=1/[\s^2^(Fo^2^)+(0.0327P)^2^+12.9037P] where P=(Fo^2^+2Fc^2^)/3'
_refine_ls_weighting_scheme calc
_refine_ls_wR_factor_gt 0.1074
_refine_ls_wR_factor_ref 0.1153
_reflns_number_gt 18269
_reflns_number_total 22702
_reflns_threshold_expression 'I > 2\s(I)'
_cod_data_source_file ja0c02742_si_009.cif
_cod_data_source_block 9543
_cod_database_code 4135023
_shelx_shelxl_version_number 2018/3

loop_
_space_group_symop_operation_xyz
'x, y, z'
'-x+1/2, y+1/2, -z+1/2'
'-x, -y, -z'
'x-1/2, -y-1/2, z-1/2'

loop_
_atom_site_label
_atom_site_type_symbol
_atom_site_fract_x
_atom_site_fract_y
_atom_site_fract_z
_atom_site_U_iso_or_equiv
_atom_site_adp_type
_atom_site_occupancy
_atom_site_site_symmetry_order
_atom_site_calc_flag
_atom_site_refinement_flags_posn
_atom_site_refinement_flags_adp
_atom_site_refinement_flags_occupancy
_atom_site_disorder_assembly
_atom_site_disorder_group
Sc1 Sc -0.08498(2) 0.85329(2) 0.84664(2) 0.01234(8) Uani 1 1 d . . . . .
P1 P 0.08056(3) 0.84965(3) 0.85783(2) 0.01360(11) Uani 1 1 d . . . . .
P2 P -0.20812(3) 0.95573(3) 0.84948(2) 0.01516(11) Uani 1 1 d . . . . .
P3 P -0.15883(3) 0.68153(3) 0.88313(2) 0.01936(12) Uani 1 1 d . . . . .
Al1 Al -0.14372(4) 0.73421(4) 0.79382(2) 0.02318(16) Uani 1 1 d . . . . .
N1 N -0.04339(10) 0.93672(10) 0.89299(5) 0.0136(3) Uani 1 1 d . . . . .
C1 C 0.02389(12) 0.91790(11) 0.92162(6) 0.0131(4) Uani 1 1 d . . . . .
C2 C 0.02490(13) 0.93302(12) 0.96249(6) 0.0171(4) Uani 1 1 d . . . . .
H2 H -0.021277 0.955454 0.971505 0.020 Uiso 1 1 calc R . . . .
C3 C 0.09172(14) 0.91594(13) 0.98985(6) 0.0194(5) Uani 1 1 d . . . . .
H3 H 0.090780 0.927392 1.017300 0.023 Uiso 1 1 calc R . . . .
C4 C 0.16064(14) 0.88223(13) 0.97811(6) 0.0194(5) Uani 1 1 d . . . . .
C5 C 0.15844(13) 0.86385(12) 0.93802(6) 0.0182(4) Uani 1 1 d . . . . .
H5 H 0.203988 0.839346 0.929510 0.022 Uiso 1 1 calc R . . . .
C6 C 0.09138(12) 0.88019(12) 0.90969(6) 0.0141(4) Uani 1 1 d . . . . .
C7 C 0.23406(16) 0.86614(16) 1.00824(7) 0.0314(6) Uani 1 1 d . . . . .
H7a H 0.262936 0.822108 0.999545 0.047 Uiso 1 1 calc GR . . . .
H7b H 0.216809 0.855666 1.034355 0.047 Uiso 1 1 calc GR . . . .
H7c H 0.270153 0.910181 1.010406 0.047 Uiso 1 1 calc GR . . . .
C8 C 0.14239(13) 0.76311(13) 0.85838(6) 0.0194(5) Uani 1 1 d . . . . .
H8 H 0.199192 0.775185 0.870369 0.023 Uiso 1 1 calc R . . . .
C9 C 0.14316(17) 0.73598(16) 0.81522(7) 0.0341(6) Uani 1 1 d . . . . .
H9a H 0.087357 0.727539 0.802571 0.051 Uiso 1 1 calc GR . . . .
H9b H 0.173779 0.688609 0.815347 0.051 Uiso 1 1 calc GR . . . .
H9c H 0.168824 0.774476 0.800196 0.051 Uiso 1 1 calc GR . . . .
C10 C 0.10885(15) 0.70180(13) 0.88348(7) 0.0246(5) Uani 1 1 d . . . . .
H10d H 0.111361 0.719261 0.911184 0.037 Uiso 1 1 calc GR . . . .
H10e H 0.141282 0.655671 0.882728 0.037 Uiso 1 1 calc GR . . . .
H10f H 0.052385 0.691099 0.872633 0.037 Uiso 1 1 calc GR . . . .
C11 C 0.13351(13) 0.92121(13) 0.83063(7) 0.0200(5) Uani 1 1 d . . . . .
H11 H 0.131965 0.902908 0.802487 0.024 Uiso 1 1 calc R . . . .
C12 C 0.08709(17) 0.99623(14) 0.82892(8) 0.0316(6) Uani 1 1 d . . . . .
H12d H 0.031027 0.987970 0.816605 0.047 Uiso 1 1 calc GR . . . .
H12e H 0.113272 1.032830 0.812976 0.047 Uiso 1 1 calc GR . . . .
H12f H 0.087281 1.015889 0.856095 0.047 Uiso 1 1 calc GR . . . .
C13 C 0.22245(16) 0.93247(18) 0.84743(8) 0.0381(7) Uani 1 1 d . . . . .
H13d H 0.226385 0.949337 0.875298 0.057 Uiso 1 1 calc GR . . . .
H13e H 0.246465 0.970756 0.831590 0.057 Uiso 1 1 calc GR . . . .
H13f H 0.251656 0.884566 0.846213 0.057 Uiso 1 1 calc GR . . . .
C14 C -0.06986(12) 1.01178(12) 0.89375(6) 0.0137(4) Uani 1 1 d . . . . .
C15 C -0.02104(13) 1.07123(12) 0.91161(6) 0.0158(4) Uani 1 1 d . . . . .
H15 H 0.031198 1.059890 0.925349 0.019 Uiso 1 1 calc R . . . .
C16 C -0.04734(14) 1.14542(13) 0.90961(7) 0.0198(5) Uani 1 1 d . . . . .
H16 H -0.012762 1.183694 0.922143 0.024 Uiso 1 1 calc R . . . .
C17 C -0.12316(14) 1.16575(12) 0.88973(7) 0.0214(5) Uani 1 1 d . . . . .
C18 C -0.17181(13) 1.10794(13) 0.87238(7) 0.0203(5) Uani 1 1 d . . . . .
H18 H -0.223966 1.120248 0.858863 0.024 Uiso 1 1 calc R . . . .
C19 C -0.14742(13) 1.03215(12) 0.87389(6) 0.0161(4) Uani 1 1 d . . . . .
C20 C -0.14854(17) 1.24773(14) 0.88510(9) 0.0330(6) Uani 1 1 d . . . . .
H20d H -0.109857 1.279331 0.902218 0.049 Uiso 1 1 calc GR . . . .
H20e H -0.202784 1.253891 0.892948 0.049 Uiso 1 1 calc GR . . . .
H20f H -0.149423 1.263102 0.857137 0.049 Uiso 1 1 calc GR . . . .
C21 C -0.27826(13) 0.92885(13) 0.88544(7) 0.0208(5) Uani 1 1 d . . . . .
H21 H -0.313784 0.887409 0.872824 0.025 Uiso 1 1 calc R . . . .
C22 C -0.23022(15) 0.89663(14) 0.92333(7) 0.0257(5) Uani 1 1 d . . . . .
H22d H -0.196596 0.854466 0.916296 0.039 Uiso 1 1 calc GR . . . .
H22e H -0.267795 0.878546 0.941268 0.039 Uiso 1 1 calc GR . . . .
H22f H -0.195375 0.936172 0.936791 0.039 Uiso 1 1 calc GR . . . .
C23 C -0.33385(15) 0.99277(16) 0.89571(8) 0.0326(6) Uani 1 1 d . . . . .
H23d H -0.300867 1.035494 0.906986 0.049 Uiso 1 1 calc GR . . . .
H23e H -0.367876 0.974690 0.915315 0.049 Uiso 1 1 calc GR . . . .
H23f H -0.368421 1.009102 0.871406 0.049 Uiso 1 1 calc GR . . . .
C24 C -0.27280(14) 1.00032(13) 0.80697(7) 0.0231(5) Uani 1 1 d . . . . .
H24 H -0.302535 1.043427 0.817550 0.028 Uiso 1 1 calc R . . . .
C25 C -0.22151(17) 1.03165(16) 0.77643(8) 0.0345(6) Uani 1 1 d . . . . .
H25d H -0.180416 1.066150 0.789802 0.052 Uiso 1 1 calc GR . . . .
H25e H -0.256457 1.059099 0.755542 0.052 Uiso 1 1 calc GR . . . .
H25f H -0.194731 0.989822 0.764334 0.052 Uiso 1 1 calc GR . . . .
C26 C -0.33542(18) 0.94356(15) 0.78748(9) 0.0383(7) Uani 1 1 d . . . . .
H26g H -0.307467 0.901100 0.776589 0.057 Uiso 1 1 calc GR . . . .
H26h H -0.370903 0.968457 0.765832 0.057 Uiso 1 1 calc GR . . . .
H26i H -0.368007 0.924758 0.807541 0.057 Uiso 1 1 calc GR . . . .
C27 C -0.09648(16) 0.84093(14) 0.77649(7) 0.0238(5) Uani 1 1 d . . . . .
H27d H -0.1099(17) 0.8943(17) 0.7812(8) 0.036 Uiso 1 1 d R . . . .
H27e H -0.1215(17) 0.8338(16) 0.7499(9) 0.036 Uiso 1 1 d R . . . .
H27f H -0.0395(19) 0.8410(16) 0.7752(8) 0.036 Uiso 1 1 d R . . . .
C28 C -0.25728(17) 0.72954(17) 0.76663(9) 0.0434(8) Uani 1 1 d . . . . .
H28g H -0.287341 0.773759 0.774185 0.065 Uiso 1 1 calc GR . . . .
H28h H -0.283253 0.683315 0.774709 0.065 Uiso 1 1 calc GR . . . .
H28i H -0.257201 0.729244 0.737584 0.065 Uiso 1 1 calc GR . . . .
C29 C -0.07504(18) 0.66097(15) 0.76847(8) 0.0346(6) Uani 1 1 d . . . . .
H29g H -0.059703 0.683028 0.743910 0.052 Uiso 1 1 calc GR . . . .
H29h H -0.105611 0.614201 0.762001 0.052 Uiso 1 1 calc GR . . . .
H29i H -0.026043 0.649693 0.787048 0.052 Uiso 1 1 calc GR . . . .
C30 C -0.12850(13) 0.74699(12) 0.85294(7) 0.0178(4) Uani 1 1 d . . . . .
C31 C -0.09420(14) 0.66984(13) 0.93090(7) 0.0223(5) Uani 1 1 d . . . . .
C32 C -0.04850(14) 0.73038(14) 0.94736(7) 0.0253(5) Uani 1 1 d . . . . .
H32 H -0.048279 0.776359 0.932798 0.030 Uiso 1 1 calc R . . . .
C33 C -0.00306(15) 0.72471(16) 0.98484(8) 0.0314(6) Uani 1 1 d . . . . .
H33 H 0.028143 0.766579 0.995794 0.038 Uiso 1 1 calc R . . . .
C34 C -0.00327(16) 0.65787(17) 1.00627(8) 0.0347(6) Uani 1 1 d . . . . .
H34 H 0.026988 0.654065 1.032145 0.042 Uiso 1 1 calc R . . . .
C35 C -0.04762(19) 0.59683(16) 0.98988(8) 0.0396(7) Uani 1 1 d . . . . .
H35 H -0.047230 0.550807 1.004442 0.047 Uiso 1 1 calc R . . . .
C36 C -0.09248(18) 0.60214(15) 0.95253(8) 0.0333(6) Uani 1 1 d . . . . .
H36 H -0.122375 0.559632 0.941420 0.040 Uiso 1 1 calc R . . . .
C37 C -0.16699(14) 0.58456(13) 0.86368(7) 0.0230(5) Uani 1 1 d . . . . .
C38 C -0.09976(15) 0.55400(14) 0.84907(8) 0.0286(5) Uani 1 1 d . . . . .
H38 H -0.051609 0.583129 0.849767 0.034 Uiso 1 1 calc R . . . .
C39 C -0.10247(18) 0.48110(15) 0.83342(8) 0.0342(6) Uani 1 1 d . . . . .
H39 H -0.055947 0.460384 0.823913 0.041 Uiso 1 1 calc R . . . .
C40 C -0.17252(19) 0.43880(14) 0.83169(8) 0.0375(7) Uani 1 1 d . . . . .
H40 H -0.174282 0.389044 0.820970 0.045 Uiso 1 1 calc R . . . .
C41 C -0.2399(2) 0.46885(16) 0.84552(10) 0.0472(8) Uani 1 1 d . . . . .
H41 H -0.288388 0.439983 0.843944 0.057 Uiso 1 1 calc R . . . .
C42 C -0.23732(18) 0.54150(15) 0.86185(10) 0.0399(7) Uani 1 1 d . . . . .
H42 H -0.283741 0.561574 0.871744 0.048 Uiso 1 1 calc R . . . .
C43 C -0.2548(8) 0.6949(10) 0.9021(4) 0.0248(19) Uani 0.59 1 d . U P A 1
C43* C -0.2656(13) 0.6994(14) 0.8941(6) 0.026(2) Uani 0.41 1 d . U P A 2
C44 C -0.3188(8) 0.7252(8) 0.8756(2) 0.0315(17) Uani 0.59 1 d . U P A 1
H44 H -0.309385 0.738729 0.849373 0.038 Uiso 0.59 1 calc R . P A 1
C44* C -0.2874(8) 0.6844(10) 0.9314(5) 0.033(2) Uani 0.41 1 d . U P A 2
H44* H -0.248281 0.666616 0.952381 0.040 Uiso 0.41 1 calc R . P A 2
C45 C -0.3964(6) 0.7360(5) 0.8867(2) 0.0374(15) Uani 0.59 1 d . U P A 1
H45 H -0.438753 0.756875 0.868262 0.045 Uiso 0.59 1 calc R . P A 1
C45* C -0.3683(7) 0.6958(7) 0.9379(3) 0.039(2) Uani 0.41 1 d . U P A 2
H45* H -0.384547 0.685987 0.963406 0.046 Uiso 0.41 1 calc R . P A 2
C46 C -0.4101(5) 0.7160(5) 0.9245(2) 0.0385(15) Uani 0.59 1 d . U P A 1
H46 H -0.462798 0.721459 0.932083 0.046 Uiso 0.59 1 calc R . P A 1
C46* C -0.4224(8) 0.7209(7) 0.9075(4) 0.041(2) Uani 0.41 1 d . U P A 2
H46* H -0.477257 0.727796 0.911699 0.049 Uiso 0.41 1 calc R . P A 2
C47 C -0.3476(4) 0.6878(5) 0.9517(2) 0.0372(15) Uani 0.59 1 d . U P A 1
H47 H -0.357448 0.675428 0.978068 0.045 Uiso 0.59 1 calc R . P A 1
C47* C -0.4007(8) 0.7369(8) 0.8705(3) 0.040(2) Uani 0.41 1 d . U P A 2
H47* H -0.440107 0.755547 0.849828 0.048 Uiso 0.41 1 calc R . P A 2
C48 C -0.2702(5) 0.6775(7) 0.9408(3) 0.0308(16) Uani 0.59 1 d . U P A 1
H48 H -0.227668 0.658571 0.959845 0.037 Uiso 0.59 1 calc R . P A 1
C48* C -0.3212(12) 0.7260(11) 0.8632(4) 0.032(2) Uani 0.41 1 d . U P A 2
H48* H -0.305538 0.736492 0.837726 0.038 Uiso 0.41 1 calc R . P A 2
Sc1' Sc 0.10655(2) 0.86299(2) 0.64621(2) 0.01475(9) Uani 1 1 d . . . . .
P1' P -0.01402(3) 0.77277(3) 0.60849(2) 0.01610(11) Uani 1 1 d . . . . .
P2' P 0.12439(4) 1.00839(4) 0.67100(2) 0.02252(13) Uani 1 1 d . . . . .
P3' P 0.30129(3) 0.80202(3) 0.62352(2) 0.02039(13) Uani 1 1 d . . . . .
Al1" Al 0.20999(12) 0.77875(14) 0.70246(6) 0.0187(4) Uani 0.41 1 d . . P B 2
Al1' Al 0.20154(8) 0.74689(9) 0.68980(5) 0.0185(3) Uani 0.59 1 d . . P B 1
N1' N 0.03529(10) 0.93244(10) 0.60077(5) 0.0152(4) Uani 1 1 d . . . . .
C1' C -0.04438(13) 0.91904(13) 0.58298(6) 0.0164(4) Uani 1 1 d . . . . .
C2' C -0.09765(14) 0.97771(14) 0.56770(7) 0.0233(5) Uani 1 1 d . . . . .
H2' H -0.075175 1.027014 0.566988 0.028 Uiso 0.5 1 calc R . P C 1
H2'a H -0.082005 1.029392 0.569766 0.028 Uiso 0.5 1 calc R . P D 2
C3" C -0.1793(11) 0.9543(9) 0.5483(5) 0.021(2) Uani 0.5 1 d . U P E 2
H3" H -0.215180 0.992587 0.536812 0.025 Uiso 0.5 1 calc R . P E 2
C3' C -0.1741(11) 0.9706(8) 0.5546(5) 0.018(2) Uani 0.5 1 d . U P E 1
H3' H -0.205702 1.013982 0.546413 0.022 Uiso 0.5 1 calc R . P E 1
C4" C -0.2068(8) 0.8795(6) 0.5458(3) 0.0208(18) Uani 0.5 1 d . U P E 2
C4' C -0.2093(8) 0.8999(6) 0.5526(3) 0.0177(16) Uani 0.5 1 d . U P E 1
C5" C -0.1552(11) 0.8246(8) 0.5626(5) 0.019(2) Uani 0.5 1 d . U P E 2
H5" H -0.171521 0.773037 0.561452 0.023 Uiso 0.5 1 calc R . P E 2
C5' C -0.1596(12) 0.8399(8) 0.5673(5) 0.019(2) Uani 0.5 1 d . U P E 1
H5' H -0.183891 0.791273 0.567354 0.023 Uiso 0.5 1 calc R . P E 1
C6' C -0.07690(13) 0.84511(13) 0.58194(6) 0.0184(4) Uani 1 1 d . . . . .
C7" C -0.2908(5) 0.8618(5) 0.5254(2) 0.0344(18) Uani 0.5 1 d . U P E 2
H7"a H -0.317601 0.908748 0.515420 0.052 Uiso 0.5 1 calc R . P E 2
H7"b H -0.287244 0.827313 0.502961 0.052 Uiso 0.5 1 calc R . P E 2
H7"c H -0.322243 0.837891 0.544549 0.052 Uiso 0.5 1 calc R . P E 2
C7' C -0.2995(5) 0.8879(4) 0.5380(2) 0.0275(15) Uani 0.5 1 d . U P E 1
H7'a H -0.312342 0.833881 0.538906 0.041 Uiso 0.5 1 calc R . P E 1
H7'b H -0.331989 0.915817 0.555346 0.041 Uiso 0.5 1 calc R . P E 1
H7'c H -0.312027 0.906359 0.510506 0.041 Uiso 0.5 1 calc R . P E 1
C8' C 0.02017(16) 0.70961(14) 0.57042(7) 0.0276(5) Uani 1 1 d . . . . .
H8' H 0.057333 0.671318 0.584951 0.033 Uiso 1 1 calc R . . . .
C9' C 0.07018(17) 0.75556(16) 0.54402(8) 0.0330(6) Uani 1 1 d . . . . .
H9'a H 0.035275 0.793074 0.528820 0.049 Uiso 1 1 calc GR . . . .
H9'b H 0.092970 0.721575 0.525457 0.049 Uiso 1 1 calc GR . . . .
H9'c H 0.114310 0.781442 0.560882 0.049 Uiso 1 1 calc GR . . . .
C10' C -0.0479(2) 0.66607(18) 0.54512(9) 0.0467(8) Uani 1 1 d . . . . .
H10a H -0.076956 0.634994 0.562624 0.070 Uiso 1 1 calc GR . . . .
H10b H -0.024659 0.633405 0.526120 0.070 Uiso 1 1 calc GR . . . .
H10c H -0.085710 0.701963 0.530419 0.070 Uiso 1 1 calc GR . . . .
C11' C -0.08608(14) 0.71639(13) 0.63390(7) 0.0219(5) Uani 1 1 d . . . . .
H11' H -0.128288 0.694809 0.613079 0.026 Uiso 1 1 calc R . . . .
C12' C -0.12812(14) 0.76581(14) 0.66193(7) 0.0257(5) Uani 1 1 d . . . . .
H12a H -0.087543 0.787038 0.682687 0.039 Uiso 1 1 calc GR . . . .
H12b H -0.166843 0.735153 0.674466 0.039 Uiso 1 1 calc GR . . . .
H12c H -0.157001 0.807015 0.646671 0.039 Uiso 1 1 calc GR . . . .
C13' C -0.04070(17) 0.65123(14) 0.65647(8) 0.0302(6) Uani 1 1 d . . . . .
H13a H -0.016966 0.618741 0.637561 0.045 Uiso 1 1 calc GR . . . .
H13b H -0.078489 0.621605 0.670162 0.045 Uiso 1 1 calc GR . . . .
H13c H 0.002516 0.671455 0.676215 0.045 Uiso 1 1 calc GR . . . .
C14' C 0.06984(12) 1.00163(12) 0.59080(6) 0.0153(4) Uani 1 1 d . . . . .
C15' C 0.06634(13) 1.02563(13) 0.55093(7) 0.0190(5) Uani 1 1 d . . . . .
H15' H 0.041420 0.993967 0.530066 0.023 Uiso 1 1 calc R . . . .
C16' C 0.09836(14) 1.09427(14) 0.54144(7) 0.0244(5) Uani 1 1 d . . . . .
H16' H 0.093630 1.109644 0.514241 0.029 Uiso 1 1 calc R . . . .
C17' C 0.13738(14) 1.14128(14) 0.57093(8) 0.0286(6) Uani 1 1 d . . . . .
C18' C 0.14491(14) 1.11678(13) 0.61020(7) 0.0239(5) Uani 1 1 d . . . . .
H18' H 0.173127 1.147520 0.630595 0.029 Uiso 1 1 calc R . . . .
C19' C 0.11196(13) 1.04771(12) 0.62069(6) 0.0184(4) Uani 1 1 d . . . . .
C20' C 0.1731(2) 1.21585(18) 0.55993(10) 0.0528(9) Uani 1 1 d . . . . .
H20a H 0.226296 1.206981 0.551333 0.079 Uiso 1 1 calc GR . . . .
H20b H 0.179247 1.249438 0.583251 0.079 Uiso 1 1 calc GR . . . .
H20c H 0.136944 1.239435 0.538093 0.079 Uiso 1 1 calc GR . . . .
C21' C 0.04476(19) 1.05200(17) 0.69722(9) 0.0412(7) Uani 1 1 d . . . . .
H21' H 0.053442 1.033541 0.725486 0.049 Uiso 1 1 calc R . . . .
C22' C 0.0479(3) 1.1382(2) 0.69856(14) 0.0754(13) Uani 1 1 d . . . . .
H22a H 0.099394 1.154451 0.713690 0.113 Uiso 1 1 calc GR . . . .
H22b H 0.002779 1.157313 0.711606 0.113 Uiso 1 1 calc GR . . . .
H22c H 0.043565 1.158085 0.671253 0.113 Uiso 1 1 calc GR . . . .
C23' C -0.03848(19) 1.0247(2) 0.67861(11) 0.0527(9) Uani 1 1 d . . . . .
H23a H -0.050131 1.043990 0.651214 0.079 Uiso 1 1 calc GR . . . .
H23b H -0.079662 1.043244 0.694452 0.079 Uiso 1 1 calc GR . . . .
H23c H -0.039286 0.969275 0.678183 0.079 Uiso 1 1 calc GR . . . .
C24' C 0.22173(17) 1.04485(18) 0.69676(7) 0.0391(7) Uani 1 1 d . . . . .
H24' H 0.220249 1.100727 0.701213 0.047 Uiso 0.59 1 calc R . P F 1
H24a H 0.217598 1.100663 0.692116 0.047 Uiso 0.41 1 calc R . P G 2
C25' C 0.29142(15) 1.02165(16) 0.67495(8) 0.0330(6) Uani 1 1 d . . . . .
H25a H 0.291563 0.966512 0.671930 0.049 Uiso 1 1 calc GR . . . .
H25b H 0.342685 1.037951 0.690286 0.049 Uiso 1 1 calc GR . . . .
H25c H 0.285212 1.045421 0.648472 0.049 Uiso 1 1 calc GR . . . .
C26" C 0.2184(5) 1.0373(5) 0.7404(2) 0.0346(17) Uani 0.41 1 d . . P H 2
H26a H 0.166365 1.056675 0.746619 0.052 Uiso 0.41 1 calc R . P H 2
H26b H 0.223886 0.983903 0.748018 0.052 Uiso 0.41 1 calc R . P H 2
H26c H 0.262760 1.066384 0.755183 0.052 Uiso 0.41 1 calc R . P H 2
C26' C 0.2410(3) 0.9981(3) 0.73857(14) 0.0311(11) Uani 0.59 1 d . . P H 1
H26d H 0.198988 1.008841 0.755538 0.047 Uiso 0.59 1 calc R . P H 1
H26e H 0.241694 0.943719 0.732857 0.047 Uiso 0.59 1 calc R . P H 1
H26f H 0.294018 1.013454 0.752460 0.047 Uiso 0.59 1 calc R . P H 1
C27' C 0.09729(15) 0.81190(19) 0.71015(8) 0.0320(6) Uani 1 1 d . . . . .
H27a H 0.041(2) 0.8194(18) 0.6968(9) 0.048 Uiso 1 1 d R . . . .
H27b H 0.108(2) 0.8551(19) 0.7253(10) 0.048 Uiso 1 1 d R . . . .
H27c H 0.0898(19) 0.7727(19) 0.7297(10) 0.048 Uiso 1 1 d R . . . .
C28" C 0.2851(4) 0.8172(5) 0.74917(19) 0.0395(18) Uani 0.41 1 d . . P B 2
H28a H 0.289284 0.872336 0.747410 0.059 Uiso 0.41 1 calc R . P B 2
H28b H 0.263986 0.803539 0.773985 0.059 Uiso 0.41 1 calc R . P B 2
H28c H 0.338801 0.794538 0.749068 0.059 Uiso 0.41 1 calc R . P B 2
C28' C 0.2837(3) 0.7535(3) 0.73791(13) 0.0315(10) Uani 0.59 1 d . . P B 1
H28d H 0.269783 0.717890 0.758196 0.047 Uiso 0.59 1 calc R . P B 1
H28e H 0.337187 0.740840 0.730697 0.047 Uiso 0.59 1 calc R . P B 1
H28f H 0.284644 0.805059 0.748641 0.047 Uiso 0.59 1 calc R . P B 1
C29" C 0.2002(5) 0.6666(4) 0.7052(2) 0.0369(16) Uani 0.41 1 d . . P B 2
H29a H 0.163201 0.648532 0.682146 0.055 Uiso 0.41 1 calc R . P B 2
H29b H 0.253724 0.643551 0.705028 0.055 Uiso 0.41 1 calc R . P B 2
H29c H 0.178909 0.652552 0.729944 0.055 Uiso 0.41 1 calc R . P B 2
C29' C 0.1691(3) 0.6387(3) 0.68020(16) 0.0328(10) Uani 0.59 1 d . . P B 1
H29d H 0.164378 0.614064 0.705813 0.049 Uiso 0.59 1 calc R . P B 1
H29e H 0.116793 0.636426 0.663028 0.049 Uiso 0.59 1 calc R . P B 1
H29f H 0.210326 0.612585 0.667067 0.049 Uiso 0.59 1 calc R . P B 1
C30' C 0.21675(13) 0.81379(14) 0.64462(7) 0.0254(5) Uani 1 1 d . . . . .
C31' C 0.29709(14) 0.72687(14) 0.58591(7) 0.0261(5) Uani 1 1 d . . . . .
C32' C 0.25564(19) 0.66049(16) 0.59275(9) 0.0406(7) Uani 1 1 d . . . . .
H32' H 0.227789 0.656789 0.615486 0.049 Uiso 1 1 calc R . . . .
C33' C 0.2548(2) 0.60016(17) 0.56670(10) 0.0525(9) Uani 1 1 d . . . . .
H33' H 0.227095 0.555011 0.571886 0.063 Uiso 1 1 calc R . . . .
C34' C 0.2941(2) 0.60483(17) 0.53310(9) 0.0472(8) Uani 1 1 d . . . . .
H34' H 0.293876 0.563003 0.515406 0.057 Uiso 1 1 calc R . . . .
C35' C 0.33356(19) 0.67107(17) 0.52557(9) 0.0414(7) Uani 1 1 d . . . . .
H35' H 0.359545 0.675183 0.502245 0.050 Uiso 1 1 calc R . . . .
C36' C 0.33547(16) 0.73165(15) 0.55191(8) 0.0298(6) Uani 1 1 d . . . . .
H36' H 0.363266 0.776712 0.546607 0.036 Uiso 1 1 calc R . . . .
C37' C 0.39308(13) 0.77765(13) 0.65753(7) 0.0207(5) Uani 1 1 d . . . . .
C38' C 0.42944(14) 0.70668(15) 0.65709(8) 0.0275(5) Uani 1 1 d . . . . .
H38' H 0.407706 0.669846 0.638115 0.033 Uiso 1 1 calc R . . . .
C39' C 0.49762(15) 0.68946(16) 0.68438(8) 0.0337(6) Uani 1 1 d . . . . .
H39' H 0.521833 0.640842 0.683994 0.040 Uiso 1 1 calc R . . . .
C40' C 0.52995(15) 0.74242(17) 0.71179(8) 0.0334(6) Uani 1 1 d . . . . .
H40' H 0.576865 0.730695 0.730033 0.040 Uiso 1 1 calc R . . . .
C41' C 0.49389(15) 0.81311(17) 0.71279(8) 0.0327(6) Uani 1 1 d . . . . .
H41' H 0.515971 0.849666 0.731835 0.039 Uiso 1 1 calc R . . . .
C42' C 0.42558(14) 0.83046(15) 0.68597(7) 0.0276(5) Uani 1 1 d . . . . .
H42' H 0.400788 0.878698 0.687012 0.033 Uiso 1 1 calc R . . . .
C43' C 0.33208(14) 0.88585(13) 0.59755(7) 0.0196(5) Uani 1 1 d . . . . .
C44' C 0.27206(14) 0.92942(14) 0.57577(7) 0.0251(5) Uani 1 1 d . . . . .
H44' H 0.217225 0.913019 0.573055 0.030 Uiso 1 1 calc R . . . .
C45' C 0.29139(15) 0.99664(14) 0.55795(7) 0.0273(5) Uani 1 1 d . . . . .
H45' H 0.250084 1.025626 0.542796 0.033 Uiso 1 1 calc R . . . .
C46' C 0.37130(16) 1.02131(13) 0.56237(7) 0.0257(5) Uani 1 1 d . . . . .
H46' H 0.384429 1.068123 0.550988 0.031 Uiso 1 1 calc R . . . .
C47' C 0.43159(16) 0.97807(15) 0.58324(7) 0.0286(6) Uani 1 1 d . . . . .
H47' H 0.486318 0.994780 0.585944 0.034 Uiso 1 1 calc R . . . .
C48' C 0.41237(14) 0.90985(14) 0.60037(7) 0.0255(5) Uani 1 1 d . . . . .
H48' H 0.454313 0.879490 0.614063 0.031 Uiso 1 1 calc R . . . .
C49 C 0.0642(5) 0.4041(4) 0.56466(11) 0.098(3) Uani 0.5 1 d . U P I 1
H49g H 0.070070 0.352288 0.555147 0.147 Uiso 0.5 1 calc R . P I 1
H49h H 0.011166 0.424131 0.553309 0.147 Uiso 0.5 1 calc R . P I 1
H49i H 0.107154 0.435907 0.556265 0.147 Uiso 0.5 1 calc R . P I 1
C50 C 0.0708(3) 0.4042(3) 0.60964(11) 0.068(2) Uani 0.5 1 d G U P I 1
C51 C 0.0644(3) 0.4717(2) 0.63089(13) 0.0596(19) Uani 0.5 1 d G U P I 1
H51 H 0.057236 0.518138 0.616725 0.072 Uiso 0.5 1 calc R . P I 1
C52 C 0.0685(3) 0.4717(3) 0.67241(13) 0.072(2) Uani 0.5 1 d G U P I 1
H52 H 0.063863 0.517903 0.686272 0.086 Uiso 0.5 1 calc R . P I 1
C53 C 0.0794(3) 0.4039(3) 0.69368(11) 0.072(2) Uani 0.5 1 d G U P I 1
H53 H 0.082373 0.403821 0.721994 0.086 Uiso 0.5 1 calc R . P I 1
C54 C 0.0860(4) 0.3362(3) 0.67300(15) 0.089(3) Uani 0.5 1 d G U P I 1
H54 H 0.093341 0.289893 0.687277 0.106 Uiso 0.5 1 calc R . P I 1
C55 C 0.0818(3) 0.3365(2) 0.63146(15) 0.083(3) Uani 0.5 1 d G U P I 1
H55 H 0.086551 0.290192 0.617696 0.099 Uiso 0.5 1 calc R . P I 1
C49" C 0.0422(9) 0.4355(8) 0.6701(3) 0.055(2) Uani 0.25 1 d . U P I -1
H49a H 0.042084 0.393507 0.689088 0.082 Uiso 0.25 1 calc R . P I -1
H49b H 0.083600 0.472468 0.680577 0.082 Uiso 0.25 1 calc R . P I -1
H49c H -0.011206 0.459916 0.666577 0.082 Uiso 0.25 1 calc R . P I -1
C50" C 0.0610(7) 0.4054(6) 0.6299(3) 0.0508(18) Uani 0.25 1 d G U P I -1
H50a H 0.019614 0.367229 0.619882 0.061 Uiso 0.25 1 calc R . P I -1
H50b H 0.114353 0.379773 0.633872 0.061 Uiso 0.25 1 calc R . P I -1
C51" C 0.0624(6) 0.4673(5) 0.5981(3) 0.0484(17) Uani 0.25 1 d G U P I -1
H51a H 0.009045 0.492950 0.594234 0.058 Uiso 0.25 1 calc R . P I -1
H51b H 0.103743 0.505480 0.608215 0.058 Uiso 0.25 1 calc R . P I -1
C52" C 0.0812(7) 0.4379(5) 0.5576(3) 0.049(2) Uani 0.25 1 d G U P I -1
H52a H 0.134608 0.412359 0.561471 0.058 Uiso 0.25 1 calc R . P I -1
H52b H 0.039864 0.399850 0.547478 0.058 Uiso 0.25 1 calc R . P I -1
C53" C 0.0825(8) 0.5004(7) 0.5263(3) 0.062(3) Uani 0.25 1 d G U P I -1
H53a H 0.106103 0.480525 0.503271 0.093 Uiso 0.25 1 calc GR . P I -1
H53b H 0.115197 0.542906 0.537956 0.093 Uiso 0.25 1 calc GR . P I -1
H53c H 0.026971 0.517590 0.517477 0.093 Uiso 0.25 1 calc GR . P I -1
C49' C 0.0382(8) 0.3705(8) 0.6918(4) 0.070(3) Uani 0.25 1 d . U P J 2
H49d H -0.002352 0.337457 0.676805 0.105 Uiso 0.25 1 calc GR . P J 2
H49e H 0.016416 0.391244 0.715078 0.105 Uiso 0.25 1 calc GR . P J 2
H49f H 0.087355 0.341266 0.700721 0.105 Uiso 0.25 1 calc GR . P J 2
C50' C 0.0589(8) 0.4353(7) 0.6648(3) 0.052(2) Uani 0.25 1 d G U P J 2
H50c H 0.115684 0.451190 0.673134 0.063 Uiso 0.25 1 calc R . P J 2
H50d H 0.023458 0.479056 0.668501 0.063 Uiso 0.25 1 calc R . P J 2
C51' C 0.0487(6) 0.4143(5) 0.6203(3) 0.0501(18) Uani 0.25 1 d G U P J 2
H51c H -0.008129 0.398316 0.612067 0.060 Uiso 0.25 1 calc R . P J 2
H51d H 0.084062 0.370480 0.616696 0.060 Uiso 0.25 1 calc R . P J 2
C52' C 0.0691(7) 0.4787(6) 0.5930(3) 0.0475(17) Uani 0.25 1 d G U P J 2
H52c H 0.033742 0.522491 0.596528 0.057 Uiso 0.25 1 calc R . P J 2
H52d H 0.125974 0.494652 0.601164 0.057 Uiso 0.25 1 calc R . P J 2
C53' C 0.0587(8) 0.4569(8) 0.5486(3) 0.058(3) Uani 0.25 1 d G U P J 2
H53d H 0.053058 0.502801 0.532192 0.087 Uiso 0.25 1 calc GR . P J 2
H53e H 0.010088 0.425541 0.542401 0.087 Uiso 0.25 1 calc GR . P J 2
H53f H 0.106351 0.428387 0.542866 0.087 Uiso 0.25 1 calc GR . P J 2

loop_
_atom_site_aniso_label
_atom_site_aniso_U_11
_atom_site_aniso_U_22
_atom_site_aniso_U_33
_atom_site_aniso_U_23
_atom_site_aniso_U_13
_atom_site_aniso_U_12
Sc1 0.01228(18) 0.01156(19) 0.01269(18) -0.00170(15) -0.00009(14) 0.00234(14)
P1 0.0128(2) 0.0176(3) 0.0105(2) -0.0026(2) 0.00223(19) 0.0033(2)
P2 0.0140(3) 0.0131(3) 0.0175(3) -0.0008(2) -0.0009(2) 0.0032(2)
P3 0.0160(3) 0.0136(3) 0.0300(3) -0.0030(2) 0.0087(2) -0.0007(2)
Al1 0.0260(4) 0.0176(3) 0.0226(4) -0.0067(3) -0.0092(3) 0.0029(3)
N1 0.0120(8) 0.0146(9) 0.0140(8) -0.0031(7) 0.0012(7) 0.0040(7)
C1 0.0144(10) 0.0111(10) 0.0139(10) -0.0006(8) 0.0028(8) 0.0008(8)
C2 0.0201(11) 0.0170(11) 0.0148(10) -0.0020(8) 0.0050(8) 0.0046(8)
C3 0.0281(12) 0.0202(11) 0.0098(10) -0.0022(8) 0.0027(9) 0.0042(9)
C4 0.0229(11) 0.0189(11) 0.0154(10) -0.0023(9) -0.0016(9) 0.0061(9)
C5 0.0177(10) 0.0200(11) 0.0169(10) -0.0029(9) 0.0023(8) 0.0051(9)
C6 0.0160(10) 0.0149(10) 0.0114(10) -0.0026(8) 0.0021(8) 0.0017(8)
C7 0.0326(14) 0.0406(15) 0.0180(12) -0.0068(11) -0.0073(10) 0.0174(12)
C8 0.0183(11) 0.0246(12) 0.0151(10) -0.0056(9) 0.0022(8) 0.0100(9)
C9 0.0439(16) 0.0400(16) 0.0185(12) -0.0080(11) 0.0049(11) 0.0218(13)
C10 0.0308(13) 0.0199(12) 0.0235(12) -0.0019(9) 0.0048(10) 0.0098(10)
C11 0.0206(11) 0.0253(12) 0.0154(10) 0.0006(9) 0.0074(9) -0.0006(9)
C12 0.0374(15) 0.0254(13) 0.0356(14) 0.0050(11) 0.0175(12) -0.0010(11)
C13 0.0236(13) 0.0564(19) 0.0347(15) 0.0059(13) 0.0057(11) -0.0104(12)
C14 0.0153(10) 0.0154(10) 0.0111(9) -0.0016(8) 0.0051(8) 0.0028(8)
C15 0.0153(10) 0.0180(11) 0.0145(10) -0.0015(8) 0.0030(8) 0.0028(8)
C16 0.0238(11) 0.0166(11) 0.0193(11) -0.0057(9) 0.0041(9) -0.0021(9)
C17 0.0233(12) 0.0143(11) 0.0268(12) -0.0026(9) 0.0043(9) 0.0049(9)
C18 0.0171(11) 0.0185(11) 0.0249(12) -0.0022(9) 0.0017(9) 0.0047(9)
C19 0.0162(10) 0.0157(10) 0.0171(10) -0.0009(8) 0.0043(8) 0.0018(8)
C20 0.0346(14) 0.0151(12) 0.0476(16) -0.0065(11) -0.0002(12) 0.0056(10)
C21 0.0165(11) 0.0212(12) 0.0254(12) -0.0003(9) 0.0050(9) 0.0010(9)
C22 0.0288(13) 0.0254(13) 0.0242(12) 0.0032(10) 0.0087(10) 0.0039(10)
C23 0.0235(13) 0.0357(15) 0.0409(15) 0.0015(12) 0.0122(11) 0.0088(11)
C24 0.0251(12) 0.0169(11) 0.0251(12) -0.0006(9) -0.0054(9) 0.0069(9)
C25 0.0428(16) 0.0321(15) 0.0270(13) 0.0134(11) -0.0011(11) 0.0116(12)
C26 0.0432(16) 0.0282(14) 0.0365(15) 0.0010(12) -0.0207(13) 0.0005(12)
C27 0.0297(13) 0.0244(13) 0.0154(11) -0.0028(9) -0.0035(10) 0.0066(10)
C28 0.0369(16) 0.0322(15) 0.0530(18) -0.0127(14) -0.0240(14) 0.0033(12)
C29 0.0544(18) 0.0247(13) 0.0231(13) -0.0081(10) -0.0004(12) 0.0081(12)
C30 0.0138(10) 0.0160(10) 0.0232(11) -0.0026(9) 0.0009(8) 0.0009(8)
C31 0.0240(12) 0.0207(12) 0.0253(12) 0.0021(9) 0.0146(9) 0.0041(9)
C32 0.0248(12) 0.0246(12) 0.0278(13) 0.0066(10) 0.0080(10) 0.0021(10)
C33 0.0224(12) 0.0420(16) 0.0303(14) 0.0054(12) 0.0056(10) -0.0006(11)
C34 0.0323(14) 0.0489(17) 0.0249(13) 0.0111(12) 0.0112(11) 0.0178(13)
C35 0.061(2) 0.0295(15) 0.0321(15) 0.0132(12) 0.0216(14) 0.0157(14)
C36 0.0516(17) 0.0210(13) 0.0313(14) 0.0021(11) 0.0199(12) 0.0024(12)
C37 0.0261(12) 0.0155(11) 0.0287(13) -0.0016(9) 0.0081(10) 0.0008(9)
C38 0.0269(13) 0.0217(12) 0.0375(14) -0.0040(11) 0.0052(11) 0.0050(10)
C39 0.0429(16) 0.0231(13) 0.0364(15) -0.0048(11) 0.0049(12) 0.0121(11)
C40 0.0594(19) 0.0143(12) 0.0381(15) -0.0025(11) 0.0034(14) 0.0016(12)
C41 0.0492(19) 0.0251(15) 0.069(2) -0.0101(14) 0.0133(16) -0.0151(13)
C42 0.0372(16) 0.0242(14) 0.062(2) -0.0090(13) 0.0192(14) -0.0075(12)
C43 0.014(3) 0.019(3) 0.042(5) -0.008(3) 0.005(3) 0.000(2)
C43* 0.017(4) 0.018(3) 0.045(5) -0.004(4) 0.015(4) -0.001(4)
C44 0.022(2) 0.031(2) 0.042(4) -0.006(4) 0.009(4) -0.001(2)
C44* 0.024(5) 0.029(4) 0.048(5) -0.003(4) 0.010(4) 0.004(4)
C45 0.024(2) 0.042(3) 0.048(4) -0.004(4) 0.010(3) 0.004(2)
C45* 0.026(4) 0.042(3) 0.052(5) 0.000(4) 0.019(4) 0.005(3)
C46 0.021(3) 0.048(3) 0.049(4) -0.004(3) 0.014(3) 0.000(2)
C46* 0.025(4) 0.042(3) 0.058(5) -0.001(4) 0.019(4) 0.001(3)
C47 0.024(3) 0.045(3) 0.044(4) -0.002(3) 0.013(2) 0.006(2)
C47* 0.026(3) 0.039(3) 0.059(5) -0.001(5) 0.017(4) 0.001(3)
C48 0.020(3) 0.035(3) 0.040(4) -0.004(3) 0.014(3) 0.007(3)
C48* 0.018(3) 0.027(3) 0.051(5) -0.003(5) 0.011(5) 0.002(3)
Sc1' 0.01172(18) 0.0197(2) 0.01188(18) 0.00526(15) -0.00204(14) -0.00400(15)
P1' 0.0177(3) 0.0166(3) 0.0132(3) 0.0029(2) -0.0010(2) -0.0050(2)
P2' 0.0278(3) 0.0267(3) 0.0134(3) -0.0048(2) 0.0039(2) -0.0124(3)
P3' 0.0135(3) 0.0240(3) 0.0231(3) 0.0121(2) 0.0006(2) -0.0010(2)
Al1" 0.0170(9) 0.0261(12) 0.0125(10) 0.0063(8) -0.0004(7) -0.0001(9)
Al1' 0.0150(6) 0.0229(8) 0.0175(7) 0.0091(6) 0.0014(5) 0.0028(6)
N1' 0.0149(9) 0.0159(9) 0.0137(8) 0.0014(7) -0.0022(7) -0.0020(7)
C1' 0.0143(10) 0.0232(11) 0.0115(10) 0.0029(8) 0.0011(8) -0.0008(8)
C2' 0.0190(11) 0.0271(13) 0.0236(12) 0.0082(10) 0.0026(9) 0.0032(9)
C3" 0.012(3) 0.030(6) 0.019(5) 0.007(4) -0.005(3) 0.001(4)
C3' 0.017(3) 0.019(5) 0.018(4) 0.005(3) -0.001(3) -0.002(3)
C4" 0.016(2) 0.024(4) 0.020(4) 0.006(3) -0.005(3) -0.007(3)
C4' 0.016(2) 0.022(4) 0.014(3) 0.005(3) -0.003(2) -0.003(3)
C5" 0.017(3) 0.019(4) 0.017(4) 0.005(3) -0.008(3) -0.007(3)
C5' 0.022(3) 0.019(5) 0.016(4) 0.001(3) 0.002(3) -0.012(3)
C6' 0.0165(10) 0.0260(12) 0.0115(10) 0.0058(9) -0.0030(8) -0.0050(9)
C7" 0.021(3) 0.042(5) 0.036(5) 0.017(3) -0.011(3) -0.007(3)
C7' 0.018(3) 0.035(4) 0.027(4) 0.011(3) -0.005(3) -0.007(3)
C8' 0.0390(14) 0.0260(13) 0.0181(11) -0.0024(10) 0.0056(10) -0.0005(11)
C9' 0.0403(15) 0.0391(15) 0.0215(12) 0.0005(11) 0.0117(11) 0.0020(12)
C10' 0.066(2) 0.0419(18) 0.0332(16) -0.0171(13) 0.0106(15) -0.0185(15)
C11' 0.0248(12) 0.0216(12) 0.0188(11) 0.0039(9) 0.0004(9) -0.0114(9)
C12' 0.0212(12) 0.0326(14) 0.0235(12) 0.0044(10) 0.0041(9) -0.0051(10)
C13' 0.0470(16) 0.0185(12) 0.0265(13) 0.0052(10) 0.0100(11) -0.0040(11)
C14' 0.0134(10) 0.0144(10) 0.0180(10) 0.0016(8) 0.0014(8) 0.0000(8)
C15' 0.0177(11) 0.0213(11) 0.0171(11) 0.0042(9) -0.0008(8) 0.0000(9)
C16' 0.0182(11) 0.0296(13) 0.0248(12) 0.0137(10) 0.0011(9) -0.0007(9)
C17' 0.0209(12) 0.0238(13) 0.0395(14) 0.0134(11) -0.0017(10) -0.0064(10)
C18' 0.0223(12) 0.0171(11) 0.0310(13) 0.0004(10) -0.0007(10) -0.0059(9)
C19' 0.0201(11) 0.0173(11) 0.0181(11) -0.0011(9) 0.0034(8) -0.0029(9)
C20' 0.0530(19) 0.0395(18) 0.059(2) 0.0279(15) -0.0181(16) -0.0275(15)
C21' 0.0508(18) 0.0428(17) 0.0352(15) -0.0148(13) 0.0248(13) -0.0104(14)
C22' 0.089(3) 0.050(2) 0.099(3) -0.042(2) 0.055(3) -0.016(2)
C23' 0.0389(17) 0.061(2) 0.064(2) -0.0184(18) 0.0259(16) 0.0001(15)
C24' 0.0447(16) 0.0550(18) 0.0163(12) -0.0052(12) -0.0012(11) -0.0332(14)
C25' 0.0285(13) 0.0342(15) 0.0324(14) 0.0085(11) -0.0101(11) -0.0143(11)
C26" 0.051(5) 0.025(4) 0.024(3) 0.003(3) -0.011(3) -0.011(3)
C26' 0.042(3) 0.033(3) 0.015(2) 0.002(2) -0.0086(19) -0.013(2)
C27' 0.0199(12) 0.0573(19) 0.0173(12) 0.0173(12) -0.0028(10) -0.0101(12)
C28" 0.023(3) 0.074(6) 0.020(3) 0.007(3) -0.006(2) -0.006(3)
C28' 0.023(2) 0.048(3) 0.023(2) 0.020(2) 0.0011(17) 0.001(2)
C29" 0.042(4) 0.036(4) 0.034(4) 0.020(3) 0.011(3) 0.007(3)
C29' 0.030(2) 0.024(2) 0.046(3) 0.019(2) 0.014(2) 0.0055(19)
C30' 0.0153(11) 0.0339(14) 0.0268(12) 0.0187(11) 0.0022(9) 0.0024(10)
C31' 0.0205(12) 0.0260(13) 0.0291(13) 0.0094(10) -0.0067(10) -0.0022(10)
C32' 0.0476(17) 0.0325(15) 0.0400(16) 0.0132(13) -0.0008(13) -0.0141(13)
C33' 0.072(2) 0.0283(16) 0.052(2) 0.0114(14) -0.0121(17) -0.0219(15)
C34' 0.066(2) 0.0308(16) 0.0381(17) 0.0004(13) -0.0165(15) -0.0082(14)
C35' 0.0491(18) 0.0403(17) 0.0326(15) -0.0012(13) -0.0031(13) -0.0062(14)
C36' 0.0310(13) 0.0275(13) 0.0290(13) 0.0053(11) -0.0025(11) -0.0076(11)
C37' 0.0119(10) 0.0284(12) 0.0218(11) 0.0114(10) 0.0024(8) -0.0003(9)
C38' 0.0216(12) 0.0319(14) 0.0288(13) 0.0094(11) 0.0022(10) 0.0036(10)
C39' 0.0253(13) 0.0389(16) 0.0364(15) 0.0135(12) 0.0023(11) 0.0102(11)
C40' 0.0170(12) 0.0510(17) 0.0309(14) 0.0187(13) -0.0016(10) -0.0003(11)
C41' 0.0237(13) 0.0447(16) 0.0279(13) 0.0089(12) -0.0028(10) -0.0083(11)
C42' 0.0217(12) 0.0302(13) 0.0302(13) 0.0097(11) 0.0012(10) -0.0018(10)
C43' 0.0214(11) 0.0206(11) 0.0175(11) 0.0067(9) 0.0054(9) -0.0006(9)
C44' 0.0194(11) 0.0315(13) 0.0259(12) 0.0107(10) 0.0086(9) 0.0033(10)
C45' 0.0301(13) 0.0288(13) 0.0251(12) 0.0107(10) 0.0112(10) 0.0112(10)
C46' 0.0413(15) 0.0193(12) 0.0187(11) 0.0040(9) 0.0120(10) -0.0022(10)
C47' 0.0286(13) 0.0344(14) 0.0227(12) 0.0059(10) 0.0033(10) -0.0121(11)
C48' 0.0199(12) 0.0326(14) 0.0236(12) 0.0098(10) 0.0009(9) -0.0020(10)
C49 0.110(8) 0.128(9) 0.055(5) -0.002(6) 0.008(5) 0.037(7)
C50 0.043(4) 0.086(6) 0.072(5) 0.013(5) -0.002(4) 0.013(4)
C51 0.045(4) 0.076(5) 0.056(4) -0.003(4) 0.000(3) 0.026(4)
C52 0.061(5) 0.076(6) 0.077(6) 0.013(5) 0.007(4) 0.026(5)
C53 0.074(5) 0.081(6) 0.056(5) 0.008(4) -0.010(4) -0.013(5)
C54 0.094(6) 0.080(6) 0.086(6) 0.014(5) -0.009(5) -0.036(5)
C55 0.063(5) 0.076(6) 0.103(6) 0.026(5) -0.013(5) -0.020(4)
C49" 0.026(4) 0.045(4) 0.090(5) 0.001(4) 0.002(3) 0.005(3)
C50" 0.025(3) 0.041(3) 0.086(4) 0.000(3) 0.003(3) 0.002(3)
C51" 0.026(3) 0.037(3) 0.081(4) -0.008(3) 0.003(3) 0.000(3)
C52" 0.030(4) 0.036(4) 0.078(5) -0.015(4) -0.002(3) 0.004(3)
C53" 0.055(6) 0.046(6) 0.083(6) -0.009(5) -0.003(5) 0.012(5)
C49' 0.051(6) 0.059(6) 0.100(7) 0.005(5) 0.011(6) 0.011(5)
C50' 0.023(4) 0.044(4) 0.089(5) 0.000(4) 0.005(3) 0.007(3)
C51' 0.023(3) 0.040(3) 0.086(4) 0.000(3) 0.002(3) 0.004(3)
C52' 0.024(3) 0.038(3) 0.079(4) -0.008(3) 0.004(3) -0.001(3)
C53' 0.045(5) 0.047(5) 0.081(5) -0.018(5) 0.006(5) 0.006(4)

loop_
_atom_type_symbol
_atom_type_description
_atom_type_scat_dispersion_real
_atom_type_scat_dispersion_imag
_atom_type_scat_source
C C 0.0033 0.0016 'International Tables Vol C Tables 4.2.6.8 and 6.1.1.4'
H H 0.0000 0.0000 'International Tables Vol C Tables 4.2.6.8 and 6.1.1.4'
Al Al 0.0645 0.0514 'International Tables Vol C Tables 4.2.6.8 and 6.1.1.4'
N N 0.0061 0.0033 'International Tables Vol C Tables 4.2.6.8 and 6.1.1.4'
P P 0.1023 0.0942 'International Tables Vol C Tables 4.2.6.8 and 6.1.1.4'
Sc Sc 0.2519 0.3716 'International Tables Vol C Tables 4.2.6.8 and 6.1.1.4'

loop_
_geom_angle_atom_site_label_1
_geom_angle_atom_site_label_2
_geom_angle_atom_site_label_3
_geom_angle
_geom_angle_site_symmetry_1
_geom_angle_site_symmetry_3
_geom_angle_publ_flag
P1 Sc1 P2 138.97(2) . . ?
N1 Sc1 P1 72.60(5) . . ?
N1 Sc1 P2 72.38(5) . . ?
N1 Sc1 C27 138.87(8) . . ?
C27 Sc1 P1 94.68(7) . . ?
C27 Sc1 P2 97.78(6) . . ?
C30 Sc1 P1 109.28(6) . . ?
C30 Sc1 P2 109.14(6) . . ?
C30 Sc1 N1 128.99(8) . . ?
C30 Sc1 C27 92.12(9) . . ?
C6 P1 Sc1 95.41(7) . . ?
C6 P1 C8 104.70(10) . . ?
C6 P1 C11 106.36(10) . . ?
C8 P1 Sc1 124.93(8) . . ?
C8 P1 C11 105.68(11) . . ?
C11 P1 Sc1 116.93(7) . . ?
C19 P2 Sc1 97.71(7) . . ?
C19 P2 C21 104.73(10) . . ?
C19 P2 C24 105.37(10) . . ?
C21 P2 Sc1 113.06(7) . . ?
C24 P2 Sc1 127.82(8) . . ?
C24 P2 C21 105.35(11) . . ?
C30 P3 C31 115.35(11) . . ?
C30 P3 C37 116.43(11) . . ?
C30 P3 C43 118.6(5) . . ?
C30 P3 C43* 112.0(7) . . ?
C31 P3 C37 102.51(11) . . ?
C31 P3 C43* 107.7(6) . . ?
C37 P3 C43* 101.6(8) . . ?
C43 P3 C31 98.4(3) . . ?
C43 P3 C37 102.8(6) . . ?
C28 Al1 C27 105.65(12) . . ?
C28 Al1 C29 109.81(12) . . ?
C28 Al1 C30 116.93(12) . . ?
C29 Al1 C27 101.62(12) . . ?
C30 Al1 C27 99.81(9) . . ?
C30 Al1 C29 120.02(10) . . ?
C1 N1 Sc1 118.25(13) . . ?
C14 N1 Sc1 125.50(13) . . ?
C14 N1 C1 115.60(17) . . ?
C2 C1 N1 122.01(18) . . ?
C2 C1 C6 117.74(19) . . ?
C6 C1 N1 120.21(18) . . ?
C3 C2 C1 121.2(2) . . ?
C2 C3 C4 121.5(2) . . ?
C3 C4 C7 120.8(2) . . ?
C5 C4 C3 117.5(2) . . ?
C5 C4 C7 121.8(2) . . ?
C4 C5 C6 122.2(2) . . ?
C1 C6 P1 115.80(15) . . ?
C5 C6 P1 124.32(16) . . ?
C5 C6 C1 119.71(18) . . ?
C9 C8 P1 108.99(16) . . ?
C10 C8 P1 110.51(15) . . ?
C10 C8 C9 110.8(2) . . ?
C12 C11 P1 109.81(15) . . ?
C13 C11 P1 114.00(17) . . ?
C13 C11 C12 111.1(2) . . ?
N1 C14 C15 123.28(19) . . ?
N1 C14 C19 120.05(18) . . ?
C15 C14 C19 116.57(19) . . ?
C16 C15 C14 121.7(2) . . ?
C15 C16 C17 121.9(2) . . ?
C16 C17 C20 121.3(2) . . ?
C18 C17 C16 117.0(2) . . ?
C18 C17 C20 121.7(2) . . ?
C17 C18 C19 122.8(2) . . ?
C14 C19 P2 116.15(16) . . ?
C18 C19 P2 123.69(17) . . ?
C18 C19 C14 120.1(2) . . ?
C22 C21 P2 109.82(15) . . ?
C22 C21 C23 110.6(2) . . ?
C23 C21 P2 114.29(17) . . ?
C25 C24 P2 110.98(16) . . ?
C25 C24 C26 111.0(2) . . ?
C26 C24 P2 110.22(17) . . ?
Al1 C27 Sc1 78.03(8) . . ?
P3 C30 Sc1 147.93(13) . . ?
P3 C30 Al1 121.75(12) . . ?
Al1 C30 Sc1 89.97(9) . . ?
C32 C31 P3 119.56(18) . . ?
C32 C31 C36 118.7(2) . . ?
C36 C31 P3 121.7(2) . . ?
C31 C32 C33 120.8(2) . . ?
C34 C33 C32 119.9(3) . . ?
C35 C34 C33 119.8(3) . . ?
C36 C35 C34 120.5(2) . . ?
C35 C36 C31 120.3(3) . . ?
C38 C37 P3 117.74(18) . . ?
C42 C37 P3 123.31(19) . . ?
C42 C37 C38 118.9(2) . . ?
C37 C38 C39 120.5(2) . . ?
C40 C39 C38 120.2(3) . . ?
C41 C40 C39 119.9(2) . . ?
C40 C41 C42 120.3(3) . . ?
C37 C42 C41 120.2(3) . . ?
C44 C43 P3 117.0(9) . . ?
C48 C43 P3 125.5(7) . . ?
C48 C43 C44 117.6(10) . . ?
C44* C43* P3 121.1(11) . . ?
C44* C43* C48* 121.5(15) . . ?
C48* C43* P3 117.4(14) . . ?
C43 C44 C45 121.9(8) . . ?
C43* C44* C45* 119.3(11) . . ?
C46 C45 C44 119.0(7) . . ?
C46* C45* C44* 118.8(10) . . ?
C45 C46 C47 120.4(7) . . ?
C45* C46* C47* 122.1(10) . . ?
C46 C47 C48 120.6(6) . . ?
C46* C47* C48* 120.2(11) . . ?
C43 C48 C47 120.4(7) . . ?
C43* C48* C47* 118.1(13) . . ?
P2' Sc1' P1' 137.70(2) . . ?
N1' Sc1' P1' 72.92(5) . . ?
N1' Sc1' P2' 73.15(5) . . ?
N1' Sc1' C27' 139.44(9) . . ?
C27' Sc1' P1' 93.93(7) . . ?
C27' Sc1' P2' 95.66(9) . . ?
C30' Sc1' P1' 110.18(8) . . ?
C30' Sc1' P2' 110.59(8) . . ?
C30' Sc1' N1' 128.85(8) . . ?
C30' Sc1' C27' 91.69(10) . . ?
C6' P1' Sc1' 99.05(7) . . ?
C6' P1' C8' 107.09(11) . . ?
C6' P1' C11' 103.98(11) . . ?
C8' P1' Sc1' 113.60(9) . . ?
C8' P1' C11' 105.94(11) . . ?
C11' P1' Sc1' 125.21(7) . . ?
C19' P2' Sc1' 94.61(7) . . ?
C19' P2' C21' 106.64(13) . . ?
C19' P2' C24' 106.77(11) . . ?
C21' P2' Sc1' 119.07(9) . . ?
C24' P2' Sc1' 121.96(11) . . ?
C24' P2' C21' 105.51(14) . . ?
C30' P3' C31' 115.39(12) . . ?
C30' P3' C37' 116.11(11) . . ?
C30' P3' C43' 114.11(11) . . ?
C31' P3' C37' 102.38(11) . . ?
C43' P3' C31' 104.07(11) . . ?
C43' P3' C37' 103.11(10) . . ?
C27' Al1" C30' 101.75(13) . . ?
C28" Al1" C27' 107.1(3) . . ?
C28" Al1" C30' 122.5(2) . . ?
C29" Al1" C27' 101.5(2) . . ?
C29" Al1" C28" 110.4(3) . . ?
C29" Al1" C30' 111.0(3) . . ?
C28' Al1' C27' 101.20(17) . . ?
C28' Al1' C29' 109.3(2) . . ?
C29' Al1' C27' 109.48(16) . . ?
C30' Al1' C27' 96.47(11) . . ?
C30' Al1' C28' 116.90(17) . . ?
C30' Al1' C29' 120.50(19) . . ?
C1' N1' Sc1' 126.82(14) . . ?
C1' N1' C14' 115.91(17) . . ?
C14' N1' Sc1' 117.00(13) . . ?
N1' C1' C2' 122.9(2) . . ?
N1' C1' C6' 120.29(19) . . ?
C6' C1' C2' 116.7(2) . . ?
C1' C2' C3" 116.6(7) . . ?
C3' C2' C1' 126.3(7) . . ?
C4" C3" C2' 124.2(12) . . ?
C2' C3' C4' 119.8(13) . . ?
C3" C4" C7" 120.0(9) . . ?
C5" C4" C3" 117.6(11) . . ?
C5" C4" C7" 122.4(9) . . ?
C3' C4' C5' 116.4(11) . . ?
C3' C4' C7' 122.3(9) . . ?
C5' C4' C7' 121.2(9) . . ?
C4" C5" C6' 119.6(10) . . ?
C4' C5' C6' 125.6(11) . . ?
C1' C6' P1' 116.54(15) . . ?
C1' C6' C5" 124.8(6) . . ?
C5" C6' P1' 118.6(6) . . ?
C5' C6' P1' 127.1(7) . . ?
C5' C6' C1' 115.1(6) . . ?
C9' C8' P1' 109.00(17) . . ?
C9' C8' C10' 111.2(2) . . ?
C10' C8' P1' 114.7(2) . . ?
C12' C11' P1' 110.94(16) . . ?
C13' C11' P1' 109.24(17) . . ?
C13' C11' C12' 111.14(19) . . ?
C15' C14' N1' 121.60(19) . . ?
C15' C14' C19' 117.7(2) . . ?
C19' C14' N1' 120.69(19) . . ?
C16' C15' C14' 121.3(2) . . ?
C15' C16' C17' 121.2(2) . . ?
C16' C17' C20' 120.5(2) . . ?
C18' C17' C16' 118.2(2) . . ?
C18' C17' C20' 121.3(2) . . ?
C17' C18' C19' 121.7(2) . . ?
C14' C19' P2' 115.50(16) . . ?
C18' C19' P2' 124.60(17) . . ?
C18' C19' C14' 119.8(2) . . ?
C22' C21' P2' 113.9(2) . . ?
C23' C21' P2' 109.89(19) . . ?
C23' C21' C22' 110.8(3) . . ?
C25' C24' P2' 110.95(18) . . ?
C25' C24' C26' 102.0(3) . . ?
C26" C24' P2' 106.7(3) . . ?
C26" C24' C25' 126.2(4) . . ?
C26' C24' P2' 106.8(2) . . ?
Al1" C27' Sc1' 79.52(10) . . ?
Al1' C27' Sc1' 76.76(9) . . ?
Sc1' C30' Al1" 86.58(11) . . ?
P3' C30' Sc1' 151.14(13) . . ?
P3' C30' Al1" 121.35(13) . . ?
P3' C30' Al1' 117.17(13) . . ?
Al1' C30' Sc1' 91.54(10) . . ?
C32' C31' P3' 118.0(2) . . ?
C36' C31' P3' 123.31(19) . . ?
C36' C31' C32' 118.7(3) . . ?
C33' C32' C31' 120.5(3) . . ?
C32' C33' C34' 120.6(3) . . ?
C35' C34' C33' 119.2(3) . . ?
C34' C35' C36' 120.4(3) . . ?
C31' C36' C35' 120.5(3) . . ?
C38' C37' P3' 122.06(19) . . ?
C38' C37' C42' 118.7(2) . . ?
C42' C37' P3' 119.13(18) . . ?
C37' C38' C39' 120.3(3) . . ?
C40' C39' C38' 120.4(3) . . ?
C39' C40' C41' 119.9(2) . . ?
C40' C41' C42' 120.1(3) . . ?
C41' C42' C37' 120.6(2) . . ?
C44' C43' P3' 118.33(17) . . ?
C44' C43' C48' 118.8(2) . . ?
C48' C43' P3' 122.80(17) . . ?
C45' C44' C43' 120.7(2) . . ?
C46' C45' C44' 119.8(2) . . ?
C47' C46' C45' 120.1(2) . . ?
C46' C47' C48' 120.0(2) . . ?
C43' C48' C47' 120.5(2) . . ?
C50 C49 C51" 44.8(4) . . ?
C52" C49 C50 110.8(10) . . ?
C52" C49 C51" 72.2(9) . . ?
C49 C50 C52" 20.8(4) . . ?
C51 C50 C49 121.0 . . ?
C51 C50 C55 118.0 . . ?
C51 C50 C52" 103.2(4) . . ?
C55 C50 C49 121.0 . . ?
C55 C50 C52" 137.5(4) . . ?
C50" C50 C49 162.9(10) . . ?
C50" C50 C51 56.7(10) . . ?
C50" C50 C55 63.9(9) . . ?
C50" C50 C51" 104.5(12) . . ?
C50" C50 C52" 158.5(11) . . ?
C51" C50 C49 71.4(6) . . ?
C51" C50 C51 49.6(6) . . ?
C51" C50 C55 167.6(6) . . ?
C51" C50 C52" 54.4(4) . . ?
C50 C51 C49" 97.4(6) . . ?
C52 C51 C50 121.1 . . ?
C52 C51 C49" 29.7(6) . . ?
C50" C51 C50 31.0(6) . . ?
C50" C51 C52 91.4(6) . . ?
C50" C51 C49" 66.4(6) . . ?
C51" C51 C50 54.8(5) . . ?
C51" C51 C52 175.9(5) . . ?
C51" C51 C49" 147.5(10) . . ?
C51" C51 C50" 84.6(8) . . ?
C51 C52 C53 120.2 . . ?
C51 C52 C50" 39.5(3) . . ?
C53 C52 C50" 81.1(3) . . ?
C49" C52 C51 87.1(9) . . ?
C49" C52 C53 51.3(11) . . ?
C49" C52 C50" 54.5(8) . . ?
C52 C53 C54 119.5 . . ?
C49" C53 C52 33.5(8) . . ?
C49" C53 C54 98.6(8) . . ?
C53 C54 C49" 34.7(4) . . ?
C53 C54 C50" 78.9(4) . . ?
C55 C54 C53 120.2 . . ?
C55 C54 C49" 88.8(4) . . ?
C55 C54 C50" 41.6(4) . . ?
C49" C54 C50" 47.5(3) . . ?
C54 C55 C50 121.1 . . ?
C50" C55 C50 30.9(5) . . ?
C50" C55 C54 91.3(5) . . ?
C51 C49" C54 106.8(7) . . ?
C52 C49" C51 63.2(8) . . ?
C52 C49" C53 95.3(15) . . ?
C52 C49" C54 123.4(15) . . ?
C52 C49" C50" 101.2(10) . . ?
C53 C49" C51 130.6(12) . . ?
C53 C49" C54 46.7(6) . . ?
C53 C49" C50" 107.7(10) . . ?
C50" C49" C51 44.6(4) . . ?
C50" C49" C54 66.4(5) . . ?
C50 C50" C51 92.4(10) . . ?
C50 C50" C52 138.9(13) . . ?
C50 C50" C54 130.4(12) . . ?
C50 C50" C55 85.2(11) . . ?
C50 C50" C49" 161.3(9) . . ?
C50 C50" C51" 48.4(8) . . ?
C51 C50" C52 49.1(5) . . ?
C51 C50" C54 127.9(9) . . ?
C51 C50" C55 161.4(12) . . ?
C51 C50" C49" 69.0(6) . . ?
C51 C50" C51" 45.7(6) . . ?
C52 C50" C54 80.1(5) . . ?
C55 C50" C52 126.1(8) . . ?
C55 C50" C54 47.1(4) . . ?
C55 C50" C49" 112.6(7) . . ?
C55 C50" C51" 133.4(6) . . ?
C49" C50" C52 24.3(5) . . ?
C49" C50" C54 66.1(6) . . ?
C49" C50" C51" 113.3 . . ?
C51" C50" C52 94.8(5) . . ?
C51" C50" C54 165.9(9) . . ?
C50 C51" C49 63.8(5) . . ?
C50 C51" C50" 27.2(6) . . ?
C50 C51" C52" 86.7(6) . . ?
C51 C51" C49 139.3(8) . . ?
C51 C51" C50 75.6(7) . . ?
C51 C51" C50" 49.6(6) . . ?
C51 C51" C52" 159.0(8) . . ?
C50" C51" C49 89.9(4) . . ?
C52" C51" C49 26.4(5) . . ?
C52" C51" C50" 113.8 . . ?
C49 C52" C50 48.4(7) . . ?
C49 C52" C51" 81.4(9) . . ?
C49 C52" C53" 151.0(15) . . ?
C51" C52" C50 38.9(3) . . ?
C53" C52" C50 152.1(3) . . ?
C53" C52" C51" 113.3 . . ?
C49' C50' C51' 113.3 . . ?
C50' C51' C52' 113.9 . . ?
C53' C52' C51' 113.3 . . ?

loop_
_geom_bond_atom_site_label_1
_geom_bond_atom_site_label_2
_geom_bond_distance
_geom_bond_site_symmetry_2
_geom_bond_publ_flag
Sc1 P1 2.7303(7) . ?
Sc1 P2 2.7458(7) . ?
Sc1 N1 2.1931(17) . ?
Sc1 C27 2.359(2) . ?
Sc1 C30 2.035(2) . ?
P1 C6 1.817(2) . ?
P1 C8 1.842(2) . ?
P1 C11 1.853(2) . ?
P2 C19 1.817(2) . ?
P2 C21 1.854(2) . ?
P2 C24 1.850(2) . ?
P3 C30 1.664(2) . ?
P3 C31 1.826(3) . ?
P3 C37 1.834(2) . ?
P3 C43 1.815(16) . ?
P3 C43* 1.89(2) . ?
Al1 C27 2.154(3) . ?
Al1 C28 1.989(3) . ?
Al1 C29 1.994(3) . ?
Al1 C30 1.990(2) . ?
N1 C1 1.417(3) . ?
N1 C14 1.399(3) . ?
C1 C2 1.402(3) . ?
C1 C6 1.410(3) . ?
C2 C3 1.380(3) . ?
C3 C4 1.396(3) . ?
C4 C5 1.387(3) . ?
C4 C7 1.508(3) . ?
C5 C6 1.399(3) . ?
C8 C9 1.535(3) . ?
C8 C10 1.526(3) . ?
C11 C12 1.532(3) . ?
C11 C13 1.525(3) . ?
C14 C15 1.413(3) . ?
C14 C19 1.419(3) . ?
C15 C16 1.381(3) . ?
C16 C17 1.394(3) . ?
C17 C18 1.384(3) . ?
C17 C20 1.512(3) . ?
C18 C19 1.399(3) . ?
C21 C22 1.525(3) . ?
C21 C23 1.529(3) . ?
C24 C25 1.527(4) . ?
C24 C26 1.530(3) . ?
C31 C32 1.385(3) . ?
C31 C36 1.400(3) . ?
C32 C33 1.388(4) . ?
C33 C34 1.385(4) . ?
C34 C35 1.380(4) . ?
C35 C36 1.379(4) . ?
C37 C38 1.391(3) . ?
C37 C42 1.390(4) . ?
C38 C39 1.391(3) . ?
C39 C40 1.379(4) . ?
C40 C41 1.377(4) . ?
C41 C42 1.396(4) . ?
C43 C44 1.401(13) . ?
C43 C48 1.397(14) . ?
C43* C44* 1.38(2) . ?
C43* C48* 1.380(19) . ?
C44 C45 1.404(14) . ?
C44* C45* 1.407(17) . ?
C45 C46 1.373(9) . ?
C45* C46* 1.347(14) . ?
C46 C47 1.384(9) . ?
C46* C47* 1.374(14) . ?
C47 C48 1.399(11) . ?
C47* C48* 1.39(2) . ?
Sc1' P1' 2.7396(7) . ?
Sc1' P2' 2.7071(8) . ?
Sc1' N1' 2.1858(17) . ?
Sc1' C27' 2.363(2) . ?
Sc1' C30' 2.036(2) . ?
P1' C6' 1.811(2) . ?
P1' C8' 1.848(2) . ?
P1' C11' 1.855(2) . ?
P2' C19' 1.820(2) . ?
P2' C21' 1.856(3) . ?
P2' C24' 1.849(3) . ?
P3' C30' 1.672(2) . ?
P3' C31' 1.832(3) . ?
P3' C37' 1.835(2) . ?
P3' C43' 1.829(2) . ?
Al1" C27' 2.014(3) . ?
Al1" C28" 1.995(7) . ?
Al1" C29" 1.993(8) . ?
Al1" C30' 2.065(3) . ?
Al1' C27' 2.262(3) . ?
Al1' C28' 1.980(4) . ?
Al1' C29' 2.002(5) . ?
Al1' C30' 1.972(3) . ?
N1' C1' 1.400(3) . ?
N1' C14' 1.411(3) . ?
C1' C2' 1.416(3) . ?
C1' C6' 1.413(3) . ?
C2' C3" 1.487(16) . ?
C2' C3' 1.295(18) . ?
C3" C4" 1.398(13) . ?
C3' C4' 1.378(13) . ?
C4" C5" 1.368(16) . ?
C4" C7" 1.505(14) . ?
C4' C5' 1.395(16) . ?
C4' C7' 1.531(14) . ?
C5" C6' 1.423(18) . ?
C5' C6' 1.401(19) . ?
C8' C9' 1.531(4) . ?
C8' C10' 1.532(4) . ?
C11' C12' 1.525(3) . ?
C11' C13' 1.524(3) . ?
C14' C15' 1.404(3) . ?
C14' C19' 1.408(3) . ?
C15' C16' 1.380(3) . ?
C16' C17' 1.389(4) . ?
C17' C18' 1.384(3) . ?
C17' C20' 1.512(3) . ?
C18' C19' 1.403(3) . ?
C21' C22' 1.524(5) . ?
C21' C23' 1.521(4) . ?
C24' C25' 1.511(4) . ?
C24' C26" 1.485(8) . ?
C24' C26' 1.630(5) . ?
C31' C32' 1.396(4) . ?
C31' C36' 1.388(4) . ?
C32' C33' 1.381(5) . ?
C33' C34' 1.384(5) . ?
C34' C35' 1.383(4) . ?
C35' C36' 1.389(4) . ?
C37' C38' 1.394(3) . ?
C37' C42' 1.395(4) . ?
C38' C39' 1.396(3) . ?
C39' C40' 1.374(4) . ?
C40' C41' 1.389(4) . ?
C41' C42' 1.389(3) . ?
C43' C44' 1.391(3) . ?
C43' C48' 1.393(3) . ?
C44' C45' 1.389(3) . ?
C45' C46' 1.388(4) . ?
C46' C47' 1.377(4) . ?
C47' C48' 1.393(3) . ?
C49 C50 1.5068 . ?
C49 C51" 1.592(11) . ?
C49 C52" 0.715(13) . ?
C50 C51 1.4031 . ?
C50 C55 1.4034 . ?
C50 C50" 0.723(12) . ?
C50 C51" 1.184(10) . ?
C50 C52" 1.883(11) . ?
C51 C52 1.3933 . ?
C51 C49" 1.559(11) . ?
C51 C50" 1.173(12) . ?
C51 C51" 1.103(11) . ?
C52 C53 1.3957 . ?
C52 C49" 0.773(16) . ?
C52 C50" 1.844(13) . ?
C53 C54 1.3965 . ?
C53 C49" 1.093(15) . ?
C54 C55 1.3939 . ?
C54 C49" 1.898(16) . ?
C54 C50" 1.903(11) . ?
C55 C50" 1.265(12) . ?
C49" C50" 1.5304 . ?
C50" C51" 1.5335 . ?
C51" C52" 1.5332 . ?
C52" C53" 1.5312 . ?
C49' C50' 1.5316 . ?
C50' C51' 1.5318 . ?
C51' C52' 1.5334 . ?
C52' C53' 1.5323 . ?
